data_7130948
loop_
_publ_author_name
'Coles, Nathan Thomas'
'Groth, Lucie'
'Dettling, Lea'
'Frost, Daniel Sebastian'
'Rigo, Massimo'
'Neale, Samuel E.'
'Muller, Christian'

_publ_section_title
;
 Triple dehydrofluorination as a route to amidine-functionalized, aromatic
 phosphorus heterocycles
;
_journal_name_full 'Chemical Communications'
_journal_paper_doi 10.1039/D2CC05178H
_journal_year 2022
_chemical_formula_moiety 'C17 H25 F6 P Si2'
_chemical_formula_sum 'C17 H25 F6 P Si2'
_chemical_formula_weight 430.52
_space_group_crystal_system monoclinic
_space_group_IT_number 14
_space_group_name_Hall '-P 2ybc'
_space_group_name_H-M_alt 'P 1 21/c 1'
_atom_sites_solution_hydrogens geom
_atom_sites_solution_primary dual
_audit_creation_date 2020-11-13
_audit_creation_method
;
Olex2 1.3
(compiled 2020.07.31 svn.rc2a77460 for OlexSys, GUI svn.r6145)
;
_audit_update_record
;
2022-07-17 deposited with the CCDC.	2022-11-03 downloaded from the CCDC.
;
_cell_angle_alpha 90
_cell_angle_beta 103.593(2)
_cell_angle_gamma 90
_cell_formula_units_Z 4
_cell_length_a 13.9601(6)
_cell_length_b 7.9856(3)
_cell_length_c 19.8245(9)
_cell_measurement_reflns_used 9863
_cell_measurement_temperature 100.0
_cell_measurement_theta_max 30.53
_cell_measurement_theta_min 2.87
_cell_volume 2148.13(16)
_computing_cell_refinement 'SAINT V8.40B (?, 2016)'
_computing_data_reduction 'SAINT V8.40B (?, 2016)'
_computing_molecular_graphics 'Olex2 1.3 (Dolomanov et al., 2009)'
_computing_publication_material 'Olex2 1.3 (Dolomanov et al., 2009)'
_computing_structure_refinement 'SHELXL 2018/3 (Sheldrick, 2015)'
_computing_structure_solution 'SHELXT 2018/2 (Sheldrick, 2018)'
_diffrn_ambient_temperature 100.0
_diffrn_measured_fraction_theta_full 0.999
_diffrn_measured_fraction_theta_max 0.998
_diffrn_measurement_device_type 'Bruker APEX-II CCD'
_diffrn_measurement_method '\f and \w scans'
_diffrn_radiation_type MoK\a
_diffrn_radiation_wavelength 0.71073
_diffrn_reflns_av_R_equivalents 0.0438
_diffrn_reflns_av_unetI/netI 0.0224
_diffrn_reflns_Laue_measured_fraction_full 0.999
_diffrn_reflns_Laue_measured_fraction_max 0.998
_diffrn_reflns_limit_h_max 19
_diffrn_reflns_limit_h_min -19
_diffrn_reflns_limit_k_max 11
_diffrn_reflns_limit_k_min -11
_diffrn_reflns_limit_l_max 28
_diffrn_reflns_limit_l_min -28
_diffrn_reflns_number 73161
_diffrn_reflns_point_group_measured_fraction_full 0.999
_diffrn_reflns_point_group_measured_fraction_max 0.998
_diffrn_reflns_theta_full 25.242
_diffrn_reflns_theta_max 30.549
_diffrn_reflns_theta_min 2.761
_diffrn_source_current 1.0
_diffrn_source_power 0.05
_diffrn_source_voltage 50.0
_diffrn_standards_number 0
_exptl_absorpt_coefficient_mu 0.289
_exptl_absorpt_correction_T_max 0.9991
_exptl_absorpt_correction_T_min 0.8612
_exptl_absorpt_correction_type numerical
_exptl_absorpt_process_details
;
SADABS-2016/2 (Bruker,2016/2) was used for absorption correction.
wR2(int) was 0.0971 before and 0.0632 after correction.
The Ratio of minimum to maximum transmission is 0.8620.
The \l/2 correction factor is Not present.
;
_exptl_crystal_colour colourless
_exptl_crystal_colour_primary colourless
_exptl_crystal_density_diffrn 1.331
_exptl_crystal_description prism
_exptl_crystal_F_000 896
_exptl_crystal_size_max 0.691
_exptl_crystal_size_mid 0.47
_exptl_crystal_size_min 0.334
_refine_diff_density_max 0.988
_refine_diff_density_min -0.678
_refine_diff_density_rms 0.069
_refine_ls_extinction_method none
_refine_ls_goodness_of_fit_ref 1.091
_refine_ls_hydrogen_treatment constr
_refine_ls_matrix_type full
_refine_ls_number_parameters 243
_refine_ls_number_reflns 6576
_refine_ls_number_restraints 0
_refine_ls_restrained_S_all 1.091
_refine_ls_R_factor_all 0.0594
_refine_ls_R_factor_gt 0.0452
_refine_ls_shift/su_max 0.001
_refine_ls_shift/su_mean 0.000
_refine_ls_structure_factor_coef Fsqd
_refine_ls_weighting_details 'w=1/[\s^2^(Fo^2^)+(0.0261P)^2^+3.0126P] where P=(Fo^2^+2Fc^2^)/3'
_refine_ls_weighting_scheme calc
_refine_ls_wR_factor_gt 0.0972
_refine_ls_wR_factor_ref 0.1073
_reflns_Friedel_coverage 0.000
_reflns_number_gt 5490
_reflns_number_total 6576
_reflns_threshold_expression 'I > 2\s(I)'
_cod_data_source_file d2cc05178h2.cif
_cod_data_source_block ntc_046_1
_cod_database_code 7130948
_shelx_shelxl_version_number 2018/3
_shelx_space_group_comment
;
The symmetry employed for this shelxl refinement is uniquely defined
by the following loop, which should always be used as a source of
symmetry information in preference to the above space-group names.
They are only intended as comments.
;
_shelx_estimated_absorpt_t_max 0.910
_shelx_estimated_absorpt_t_min 0.825
_olex2_refinement_description
;
1. Fixed Uiso
 At 1.2 times of:
  All C(H) groups
 At 1.5 times of:
  All C(H,H,H) groups
2.a Ternary CH refined with riding coordinates:
 C3(H3)
2.b Idealised Me refined as rotating group:
 C8(H8A,H8B,H8C), C9(H9A,H9B,H9C), C12(H12A,H12B,H12C), C13(H13A,H13B,H13C),
 C14(H14A,H14B,H14C), C15(H15A,H15B,H15C), C16(H16A,H16B,H16C), C17(H17A,H17B,
 H17C)
;
_olex2_submission_original_sample_id NTC-046-1
_olex2_submission_special_instructions 'No special instructions were received'

loop_
_space_group_symop_operation_xyz
'x, y, z'
'-x, y+1/2, -z+1/2'
'-x, -y, -z'
'x, -y-1/2, z-1/2'

loop_
_atom_site_label
_atom_site_type_symbol
_atom_site_fract_x
_atom_site_fract_y
_atom_site_fract_z
_atom_site_U_iso_or_equiv
_atom_site_adp_type
_atom_site_occupancy
_atom_site_site_symmetry_order
_atom_site_calc_flag
_atom_site_refinement_flags_posn
_atom_site_refinement_flags_adp
_atom_site_refinement_flags_occupancy
_atom_site_disorder_assembly
_atom_site_disorder_group
P1 P 0.27832(3) 0.58453(5) 0.61156(2) 0.01659(9) Uani 1 1 d . . . . .
Si1 Si 0.17711(3) 0.51241(6) 0.73729(2) 0.01715(10) Uani 1 1 d . . . . .
Si2 Si 0.50288(3) 0.51544(6) 0.63295(2) 0.01908(10) Uani 1 1 d . . . . .
F1 F 0.11480(13) 0.80694(19) 0.51372(9) 0.0547(5) Uani 1 1 d . . . . .
F2 F 0.24604(11) 0.80807(18) 0.47889(9) 0.0515(4) Uani 1 1 d . . . . .
F3 F 0.11931(15) 0.69211(19) 0.41752(8) 0.0653(6) Uani 1 1 d . . . . .
F4 F 0.10953(16) 0.17352(19) 0.43017(8) 0.0731(6) Uani 1 1 d . . . . .
F5 F 0.02803(9) 0.4010(2) 0.42068(7) 0.0459(4) Uani 1 1 d . . . . .
F6 F 0.15668(10) 0.3845(2) 0.38035(6) 0.0419(3) Uani 1 1 d . . . . .
C1 C 0.20532(12) 0.4405(2) 0.65379(8) 0.0177(3) Uani 1 1 d . . . . .
C2 C 0.18723(12) 0.2914(2) 0.62206(9) 0.0193(3) Uani 1 1 d . . . . .
C3 C 0.22543(12) 0.2630(2) 0.55597(9) 0.0190(3) Uani 1 1 d . . . . .
H3 H 0.206920 0.148588 0.536742 0.023 Uiso 1 1 calc R U . . .
C4 C 0.33862(12) 0.2819(2) 0.57685(9) 0.0190(3) Uani 1 1 d . . . . .
C5 C 0.37487(12) 0.4299(2) 0.60251(8) 0.0176(3) Uani 1 1 d . . . . .
C6 C 0.20156(12) 0.5547(2) 0.52234(9) 0.0185(3) Uani 1 1 d . . . . .
C7 C 0.18181(12) 0.3959(2) 0.50278(9) 0.0192(3) Uani 1 1 d . . . . .
C8 C 0.13653(16) 0.1426(2) 0.64398(11) 0.0297(4) Uani 1 1 d . . . . .
H8A H 0.121934 0.165009 0.689120 0.045 Uiso 1 1 calc R U . . .
H8B H 0.179565 0.044362 0.647680 0.045 Uiso 1 1 calc R U . . .
H8C H 0.074960 0.120994 0.609454 0.045 Uiso 1 1 calc R U . . .
C9 C 0.39377(14) 0.1248(2) 0.56827(10) 0.0253(4) Uani 1 1 d . . . . .
H9A H 0.374345 0.034736 0.595874 0.038 Uiso 1 1 calc R U . . .
H9B H 0.464764 0.144968 0.584104 0.038 Uiso 1 1 calc R U . . .
H9C H 0.378181 0.092313 0.519232 0.038 Uiso 1 1 calc R U . . .
C10 C 0.16878(13) 0.7120(2) 0.48230(9) 0.0231(3) Uani 1 1 d . . . . .
C11 C 0.11947(16) 0.3388(3) 0.43361(10) 0.0286(4) Uani 1 1 d . . . . .
C12 C 0.05634(13) 0.4353(3) 0.75022(10) 0.0255(4) Uani 1 1 d . . . . .
H12A H 0.004955 0.454384 0.707847 0.038 Uiso 1 1 calc R U . . .
H12B H 0.039640 0.495750 0.788921 0.038 Uiso 1 1 calc R U . . .
H12C H 0.061092 0.315184 0.760682 0.038 Uiso 1 1 calc R U . . .
C13 C 0.17386(13) 0.7454(2) 0.73592(9) 0.0225(3) Uani 1 1 d . . . . .
H13A H 0.237159 0.788510 0.730117 0.034 Uiso 1 1 calc R U . . .
H13B H 0.161754 0.786826 0.779705 0.034 Uiso 1 1 calc R U . . .
H13C H 0.120957 0.783527 0.697223 0.034 Uiso 1 1 calc R U . . .
C14 C 0.27831(13) 0.4349(2) 0.81000(9) 0.0246(3) Uani 1 1 d . . . . .
H14A H 0.275975 0.312374 0.811837 0.037 Uiso 1 1 calc R U . . .
H14B H 0.269879 0.481422 0.853980 0.037 Uiso 1 1 calc R U . . .
H14C H 0.342090 0.470319 0.802263 0.037 Uiso 1 1 calc R U . . .
C15 C 0.51297(14) 0.6953(2) 0.57461(10) 0.0246(4) Uani 1 1 d . . . . .
H15A H 0.517699 0.652664 0.529146 0.037 Uiso 1 1 calc R U . . .
H15B H 0.571999 0.760858 0.595016 0.037 Uiso 1 1 calc R U . . .
H15C H 0.454488 0.766548 0.569085 0.037 Uiso 1 1 calc R U . . .
C16 C 0.60425(14) 0.3652(3) 0.63072(11) 0.0298(4) Uani 1 1 d . . . . .
H16A H 0.601269 0.271118 0.661918 0.045 Uiso 1 1 calc R U . . .
H16B H 0.667901 0.422077 0.645764 0.045 Uiso 1 1 calc R U . . .
H16C H 0.596890 0.323290 0.583310 0.045 Uiso 1 1 calc R U . . .
C17 C 0.51656(15) 0.5900(3) 0.72442(10) 0.0299(4) Uani 1 1 d . . . . .
H17A H 0.464263 0.670667 0.726050 0.045 Uiso 1 1 calc R U . . .
H17B H 0.580937 0.643859 0.740615 0.045 Uiso 1 1 calc R U . . .
H17C H 0.511620 0.494329 0.754391 0.045 Uiso 1 1 calc R U . . .

loop_
_atom_site_aniso_label
_atom_site_aniso_U_11
_atom_site_aniso_U_22
_atom_site_aniso_U_33
_atom_site_aniso_U_23
_atom_site_aniso_U_13
_atom_site_aniso_U_12
P1 0.01857(19) 0.01372(18) 0.01822(19) -0.00042(15) 0.00581(14) -0.00145(15)
Si1 0.0160(2) 0.0186(2) 0.0173(2) 0.00283(16) 0.00479(15) 0.00136(16)
Si2 0.0179(2) 0.0214(2) 0.0176(2) 0.00063(17) 0.00370(16) -0.00084(17)
F1 0.0794(11) 0.0374(8) 0.0631(10) 0.0238(7) 0.0482(9) 0.0355(8)
F2 0.0381(7) 0.0372(8) 0.0806(11) 0.0325(8) 0.0165(7) -0.0006(6)
F3 0.1066(14) 0.0317(7) 0.0357(8) 0.0066(6) -0.0277(8) 0.0042(8)
F4 0.1274(17) 0.0258(7) 0.0404(8) -0.0045(6) -0.0317(9) -0.0155(9)
F5 0.0246(6) 0.0790(11) 0.0301(6) -0.0024(7) -0.0014(5) -0.0039(7)
F6 0.0407(7) 0.0662(10) 0.0192(5) -0.0036(6) 0.0076(5) 0.0008(7)
C1 0.0174(7) 0.0174(7) 0.0189(7) 0.0032(6) 0.0054(6) -0.0010(6)
C2 0.0195(7) 0.0169(7) 0.0216(8) 0.0028(6) 0.0051(6) -0.0011(6)
C3 0.0213(7) 0.0148(7) 0.0204(7) -0.0007(6) 0.0041(6) -0.0022(6)
C4 0.0214(7) 0.0172(7) 0.0192(7) 0.0011(6) 0.0063(6) 0.0016(6)
C5 0.0177(7) 0.0170(7) 0.0187(7) 0.0004(6) 0.0055(6) 0.0001(6)
C6 0.0195(7) 0.0185(8) 0.0182(7) 0.0017(6) 0.0056(6) 0.0006(6)
C7 0.0202(7) 0.0193(8) 0.0182(7) -0.0002(6) 0.0043(6) -0.0011(6)
C8 0.0370(10) 0.0202(8) 0.0353(10) 0.0006(7) 0.0154(8) -0.0083(8)
C9 0.0288(9) 0.0173(8) 0.0312(9) -0.0008(7) 0.0096(7) 0.0026(7)
C10 0.0249(8) 0.0209(8) 0.0244(8) 0.0043(7) 0.0074(7) 0.0033(7)
C11 0.0349(10) 0.0256(9) 0.0222(8) -0.0021(7) 0.0007(7) -0.0026(8)
C12 0.0192(8) 0.0330(10) 0.0258(8) 0.0065(7) 0.0081(6) -0.0016(7)
C13 0.0239(8) 0.0219(8) 0.0226(8) 0.0005(6) 0.0075(6) 0.0024(6)
C14 0.0232(8) 0.0273(9) 0.0221(8) 0.0046(7) 0.0029(6) 0.0034(7)
C15 0.0236(8) 0.0251(9) 0.0242(8) 0.0026(7) 0.0039(6) -0.0049(7)
C16 0.0202(8) 0.0361(10) 0.0312(10) 0.0013(8) 0.0025(7) 0.0072(7)
C17 0.0329(10) 0.0359(11) 0.0208(8) -0.0040(8) 0.0059(7) -0.0082(8)

loop_
_atom_type_symbol
_atom_type_description
_atom_type_scat_dispersion_real
_atom_type_scat_dispersion_imag
_atom_type_scat_source
C C 0.0033 0.0016 'International Tables Vol C Tables 4.2.6.8 and 6.1.1.4'
H H 0.0000 0.0000 'International Tables Vol C Tables 4.2.6.8 and 6.1.1.4'
F F 0.0171 0.0103 'International Tables Vol C Tables 4.2.6.8 and 6.1.1.4'
P P 0.1023 0.0942 'International Tables Vol C Tables 4.2.6.8 and 6.1.1.4'
Si Si 0.0817 0.0704 'International Tables Vol C Tables 4.2.6.8 and 6.1.1.4'

loop_
_exptl_crystal_face_index_h
_exptl_crystal_face_index_k
_exptl_crystal_face_index_l
_exptl_crystal_face_perp_dist
-4.00 5.00 1.00 0.2840
2.00 -2.00 1.00 0.2610
1.00 -3.00 -5.00 0.2810
-2.00 -1.00 -9.00 0.1630
2.00 1.00 9.00 0.1000
6.00 1.00 -1.00 0.1160
6.00 -1.00 -4.00 0.1950
-3.00 2.00 4.00 0.2360
-6.00 -1.00 1.00 0.1670
-4.00 -5.00 -5.00 0.2680

loop_
_geom_angle_atom_site_label_1
_geom_angle_atom_site_label_2
_geom_angle_atom_site_label_3
_geom_angle
_geom_angle_site_symmetry_1
_geom_angle_site_symmetry_3
_geom_angle_publ_flag
C1 P1 C5 96.80(7) . . ?
C6 P1 C1 95.44(8) . . ?
C6 P1 C5 95.26(7) . . ?
C12 Si1 C1 113.75(8) . . ?
C12 Si1 C14 109.12(8) . . ?
C13 Si1 C1 107.60(8) . . ?
C13 Si1 C12 108.17(9) . . ?
C13 Si1 C14 110.69(9) . . ?
C14 Si1 C1 107.51(8) . . ?
C15 Si2 C5 106.57(8) . . ?
C15 Si2 C17 110.43(9) . . ?
C16 Si2 C5 115.42(9) . . ?
C16 Si2 C15 108.17(9) . . ?
C16 Si2 C17 108.78(10) . . ?
C17 Si2 C5 107.43(8) . . ?
P1 C1 Si1 117.23(9) . . ?
C2 C1 P1 113.57(12) . . ?
C2 C1 Si1 128.95(13) . . ?
C1 C2 C3 117.64(15) . . ?
C1 C2 C8 128.09(16) . . ?
C8 C2 C3 114.23(15) . . ?
C2 C3 H3 110.4 . . ?
C2 C3 C4 107.10(13) . . ?
C4 C3 H3 110.4 . . ?
C7 C3 C2 108.94(14) . . ?
C7 C3 H3 110.4 . . ?
C7 C3 C4 109.61(14) . . ?
C5 C4 C3 117.40(15) . . ?
C5 C4 C9 128.49(16) . . ?
C9 C4 C3 114.03(15) . . ?
P1 C5 Si2 112.51(9) . . ?
C4 C5 P1 113.80(12) . . ?
C4 C5 Si2 133.68(13) . . ?
C7 C6 P1 115.62(13) . . ?
C7 C6 C10 128.70(16) . . ?
C10 C6 P1 115.67(12) . . ?
C6 C7 C3 116.11(15) . . ?
C6 C7 C11 125.82(16) . . ?
C11 C7 C3 118.07(15) . . ?
C2 C8 H8A 109.5 . . ?
C2 C8 H8B 109.5 . . ?
C2 C8 H8C 109.5 . . ?
H8A C8 H8B 109.5 . . ?
H8A C8 H8C 109.5 . . ?
H8B C8 H8C 109.5 . . ?
C4 C9 H9A 109.5 . . ?
C4 C9 H9B 109.5 . . ?
C4 C9 H9C 109.5 . . ?
H9A C9 H9B 109.5 . . ?
H9A C9 H9C 109.5 . . ?
H9B C9 H9C 109.5 . . ?
F1 C10 F2 104.47(17) . . ?
F1 C10 C6 111.57(15) . . ?
F2 C10 C6 110.98(15) . . ?
F3 C10 F1 107.57(18) . . ?
F3 C10 F2 105.31(17) . . ?
F3 C10 C6 116.13(16) . . ?
F4 C11 F5 106.01(19) . . ?
F4 C11 F6 106.68(19) . . ?
F4 C11 C7 112.18(16) . . ?
F5 C11 C7 112.47(16) . . ?
F6 C11 F5 106.18(16) . . ?
F6 C11 C7 112.81(17) . . ?
Si1 C12 H12A 109.5 . . ?
Si1 C12 H12B 109.5 . . ?
Si1 C12 H12C 109.5 . . ?
H12A C12 H12B 109.5 . . ?
H12A C12 H12C 109.5 . . ?
H12B C12 H12C 109.5 . . ?
Si1 C13 H13A 109.5 . . ?
Si1 C13 H13B 109.5 . . ?
Si1 C13 H13C 109.5 . . ?
H13A C13 H13B 109.5 . . ?
H13A C13 H13C 109.5 . . ?
H13B C13 H13C 109.5 . . ?
Si1 C14 H14A 109.5 . . ?
Si1 C14 H14B 109.5 . . ?
Si1 C14 H14C 109.5 . . ?
H14A C14 H14B 109.5 . . ?
H14A C14 H14C 109.5 . . ?
H14B C14 H14C 109.5 . . ?
Si2 C15 H15A 109.5 . . ?
Si2 C15 H15B 109.5 . . ?
Si2 C15 H15C 109.5 . . ?
H15A C15 H15B 109.5 . . ?
H15A C15 H15C 109.5 . . ?
H15B C15 H15C 109.5 . . ?
Si2 C16 H16A 109.5 . . ?
Si2 C16 H16B 109.5 . . ?
Si2 C16 H16C 109.5 . . ?
H16A C16 H16B 109.5 . . ?
H16A C16 H16C 109.5 . . ?
H16B C16 H16C 109.5 . . ?
Si2 C17 H17A 109.5 . . ?
Si2 C17 H17B 109.5 . . ?
Si2 C17 H17C 109.5 . . ?
H17A C17 H17B 109.5 . . ?
H17A C17 H17C 109.5 . . ?
H17B C17 H17C 109.5 . . ?

loop_
_geom_bond_atom_site_label_1
_geom_bond_atom_site_label_2
_geom_bond_distance
_geom_bond_site_symmetry_2
_geom_bond_publ_flag
P1 C1 1.8613(16) . ?
P1 C5 1.8673(17) . ?
P1 C6 1.8554(17) . ?
Si1 C1 1.8791(17) . ?
Si1 C12 1.8684(18) . ?
Si1 C13 1.8611(19) . ?
Si1 C14 1.8707(18) . ?
Si2 C5 1.8755(17) . ?
Si2 C15 1.8698(19) . ?
Si2 C16 1.864(2) . ?
Si2 C17 1.8751(19) . ?
F1 C10 1.324(2) . ?
F2 C10 1.338(2) . ?
F3 C10 1.317(2) . ?
F4 C11 1.327(2) . ?
F5 C11 1.337(2) . ?
F6 C11 1.333(2) . ?
C1 C2 1.342(2) . ?
C2 C3 1.543(2) . ?
C2 C8 1.499(2) . ?
C3 H3 1.0000 . ?
C3 C4 1.544(2) . ?
C3 C7 1.519(2) . ?
C4 C5 1.338(2) . ?
C4 C9 1.502(2) . ?
C6 C7 1.336(2) . ?
C6 C10 1.499(2) . ?
C7 C11 1.511(2) . ?
C8 H8A 0.9800 . ?
C8 H8B 0.9800 . ?
C8 H8C 0.9800 . ?
C9 H9A 0.9800 . ?
C9 H9B 0.9800 . ?
C9 H9C 0.9800 . ?
C12 H12A 0.9800 . ?
C12 H12B 0.9800 . ?
C12 H12C 0.9800 . ?
C13 H13A 0.9800 . ?
C13 H13B 0.9800 . ?
C13 H13C 0.9800 . ?
C14 H14A 0.9800 . ?
C14 H14B 0.9800 . ?
C14 H14C 0.9800 . ?
C15 H15A 0.9800 . ?
C15 H15B 0.9800 . ?
C15 H15C 0.9800 . ?
C16 H16A 0.9800 . ?
C16 H16B 0.9800 . ?
C16 H16C 0.9800 . ?
C17 H17A 0.9800 . ?
C17 H17B 0.9800 . ?
C17 H17C 0.9800 . ?

loop_
_geom_torsion_atom_site_label_1
_geom_torsion_atom_site_label_2
_geom_torsion_atom_site_label_3
_geom_torsion_atom_site_label_4
_geom_torsion
_geom_torsion_site_symmetry_1
_geom_torsion_site_symmetry_2
_geom_torsion_site_symmetry_3
_geom_torsion_site_symmetry_4
_geom_torsion_publ_flag
P1 C1 C2 C3 -1.7(2) . . . . ?
P1 C1 C2 C8 175.95(16) . . . . ?
P1 C6 C7 C3 -0.4(2) . . . . ?
P1 C6 C7 C11 178.67(15) . . . . ?
P1 C6 C10 F1 -60.2(2) . . . . ?
P1 C6 C10 F2 55.84(19) . . . . ?
P1 C6 C10 F3 176.04(15) . . . . ?
Si1 C1 C2 C3 -175.75(12) . . . . ?
Si1 C1 C2 C8 1.9(3) . . . . ?
C1 P1 C5 Si2 -132.19(9) . . . . ?
C1 P1 C5 C4 46.90(14) . . . . ?
C1 P1 C6 C7 -48.52(15) . . . . ?
C1 P1 C6 C10 130.61(13) . . . . ?
C1 C2 C3 C4 60.50(19) . . . . ?
C1 C2 C3 C7 -58.0(2) . . . . ?
C2 C3 C4 C5 -60.89(19) . . . . ?
C2 C3 C4 C9 116.38(16) . . . . ?
C2 C3 C7 C6 58.78(19) . . . . ?
C2 C3 C7 C11 -120.36(17) . . . . ?
C3 C4 C5 P1 2.5(2) . . . . ?
C3 C4 C5 Si2 -178.61(13) . . . . ?
C3 C7 C11 F4 1.7(3) . . . . ?
C3 C7 C11 F5 121.13(18) . . . . ?
C3 C7 C11 F6 -118.79(18) . . . . ?
C4 C3 C7 C6 -58.1(2) . . . . ?
C4 C3 C7 C11 122.75(17) . . . . ?
C5 P1 C1 Si1 127.54(9) . . . . ?
C5 P1 C1 C2 -47.21(14) . . . . ?
C5 P1 C6 C7 48.84(14) . . . . ?
C5 P1 C6 C10 -132.03(13) . . . . ?
C6 P1 C1 Si1 -136.48(10) . . . . ?
C6 P1 C1 C2 48.76(14) . . . . ?
C6 P1 C5 Si2 131.68(9) . . . . ?
C6 P1 C5 C4 -49.23(14) . . . . ?
C6 C7 C11 F4 -177.3(2) . . . . ?
C6 C7 C11 F5 -57.9(3) . . . . ?
C6 C7 C11 F6 62.2(3) . . . . ?
C7 C3 C4 C5 57.1(2) . . . . ?
C7 C3 C4 C9 -125.58(16) . . . . ?
C7 C6 C10 F1 118.8(2) . . . . ?
C7 C6 C10 F2 -125.2(2) . . . . ?
C7 C6 C10 F3 -5.0(3) . . . . ?
C8 C2 C3 C4 -117.51(16) . . . . ?
C8 C2 C3 C7 124.01(16) . . . . ?
C9 C4 C5 P1 -174.27(15) . . . . ?
C9 C4 C5 Si2 4.6(3) . . . . ?
C10 C6 C7 C3 -179.39(16) . . . . ?
C10 C6 C7 C11 -0.3(3) . . . . ?
C12 Si1 C1 P1 147.76(9) . . . . ?
C12 Si1 C1 C2 -38.42(19) . . . . ?
C13 Si1 C1 P1 27.96(12) . . . . ?
C13 Si1 C1 C2 -158.22(16) . . . . ?
C14 Si1 C1 P1 -91.30(11) . . . . ?
C14 Si1 C1 C2 82.51(17) . . . . ?
C15 Si2 C5 P1 -63.38(11) . . . . ?
C15 Si2 C5 C4 117.77(18) . . . . ?
C16 Si2 C5 P1 176.50(9) . . . . ?
C16 Si2 C5 C4 -2.3(2) . . . . ?
C17 Si2 C5 P1 54.98(12) . . . . ?
C17 Si2 C5 C4 -123.87(18) . . . . ?
